data_7709465
loop_
_publ_author_name
'Al-Riyahee, Ali A. A.'
'Horton, Peter N.'
'Coles, Simon J.'
'Berry, Colin'
'Horrocks, Paul D.'
'Pope, Simon J. A.'
'Amoroso, Angelo J.'

_publ_section_title
;
 &#x000D; N,N&#x2032;-Substituted thioureas and their metal complexes:
 syntheses, structures and electronic properties
;
_journal_name_full 'Dalton Transactions'
_journal_paper_doi 10.1039/D1DT04091J
_journal_year 2022
_chemical_formula_moiety 'C24 H34 Cu N6 O2 S2, Cl O4, H2 O'
_chemical_formula_sum 'C24 H36 Cl Cu N6 O7 S2'
_chemical_formula_weight 683.70
_space_group_crystal_system orthorhombic
_space_group_IT_number 19
_space_group_name_Hall 'P 2ac 2ab'
_space_group_name_H-M_alt 'P 21 21 21'
_atom_sites_solution_hydrogens mixed
_atom_sites_solution_primary iterative
_audit_creation_date 2016-06-07
_audit_creation_method
;
Olex2 1.2
(compiled 2016.02.19 svn.r3266 for OlexSys, GUI svn.r5155)
;
_audit_update_record
;
2021-05-07 deposited with the CCDC.	2022-01-31 downloaded from the CCDC.
;
_cell_angle_alpha 90
_cell_angle_beta 90
_cell_angle_gamma 90
_cell_formula_units_Z 4
_cell_length_a 9.0770(3)
_cell_length_b 17.2213(8)
_cell_length_c 19.5201(6)
_cell_measurement_reflns_used 10806
_cell_measurement_temperature 100(2)
_cell_measurement_theta_max 27.1750
_cell_measurement_theta_min 2.3540
_cell_volume 3051.3(2)
_computing_cell_refinement
;
CrysAlisPro, Agilent Technologies,
Version 1.171.37.35 (release 13-08-2014 CrysAlis171 .NET)
(compiled Aug 13 2014,18:06:01)
;
_computing_data_collection 'CrystalClear-SM Expert 3.1 b27 (Rigaku, 2013)'
_computing_data_reduction
;
CrysAlisPro, Agilent Technologies,
Version 1.171.37.35 (release 13-08-2014 CrysAlis171 .NET)
(compiled Aug 13 2014,18:06:01)
;
_computing_molecular_graphics 'Olex2 (Dolomanov et al., 2009)'
_computing_publication_material 'Olex2 (Dolomanov et al., 2009)'
_computing_structure_refinement 'ShelXL (Sheldrick, 2015)'
_computing_structure_solution
;
Superflip (Palatinus & Chapuis, 2007;Palatinus & van der Lee, 2008;
Palatinus et al., 2012)
;
_diffrn_ambient_temperature 100(2)
_diffrn_detector 'CCD area detector'
_diffrn_detector_area_resol_mean 28.5714
_diffrn_detector_type 'Rigaku HG Saturn724+ (2x2 bin mode)'
_diffrn_measured_fraction_theta_full 1.000
_diffrn_measured_fraction_theta_max 1.000
_diffrn_measurement_details
;
#__ type_ start__ end____ width___ exp.time_
  1 omega   39.00   71.00   1.0000   90.0000
omega____ theta____ kappa____ phi______ frames
    -      -19.0000   72.0000   30.0000 32

#__ type_ start__ end____ width___ exp.time_
  2 omega  -69.00   22.00   1.0000   90.0000
omega____ theta____ kappa____ phi______ frames
    -      -19.0000  -72.0000  -90.0000 91

#__ type_ start__ end____ width___ exp.time_
  3 omega  -71.00   22.00   1.0000   90.0000
omega____ theta____ kappa____ phi______ frames
    -      -19.0000  -72.0000   90.0000 93

#__ type_ start__ end____ width___ exp.time_
  4 omega  -95.00  -14.00   1.0000   90.0000
omega____ theta____ kappa____ phi______ frames
    -      -19.0000    0.0000  -90.0000 81

#__ type_ start__ end____ width___ exp.time_
  5 omega  -35.00   -8.00   1.0000   90.0000
omega____ theta____ kappa____ phi______ frames
    -      -19.0000   54.0000 -120.0000 27

#__ type_ start__ end____ width___ exp.time_
  6 omega  -94.00   71.00   1.0000   90.0000
omega____ theta____ kappa____ phi______ frames
    -      -19.0000   18.0000   30.0000 165

#__ type_ start__ end____ width___ exp.time_
  7 omega  -69.00   -6.00   1.0000   90.0000
omega____ theta____ kappa____ phi______ frames
    -      -19.0000  -72.0000  120.0000 63
;
_diffrn_measurement_device 'four-circle \k goniometer'
_diffrn_measurement_device_type
'Rigaku FRE+ equipped with VHF Varimax confocal mirrors and an AFC12 goniometer and HG Saturn 724+ detector'
_diffrn_measurement_method 'profile data from \w-scans'
_diffrn_measurement_specimen_support 'MiTeGen MicroLoop'
_diffrn_orient_matrix_UB_11 -0.0103819000
_diffrn_orient_matrix_UB_12 0.0399254000
_diffrn_orient_matrix_UB_13 -0.0075189000
_diffrn_orient_matrix_UB_21 -0.0768754000
_diffrn_orient_matrix_UB_22 -0.0042198000
_diffrn_orient_matrix_UB_23 0.0053442000
_diffrn_orient_matrix_UB_31 0.0094870000
_diffrn_orient_matrix_UB_32 0.0091773000
_diffrn_orient_matrix_UB_33 0.0351465000
_diffrn_radiation_collimation 0.2
_diffrn_radiation_monochromator 'Confocal mirrors, VHF Varimax'
_diffrn_radiation_probe x-ray
_diffrn_radiation_type MoK\a
_diffrn_radiation_wavelength 0.71073
_diffrn_reflns_av_R_equivalents 0.1008
_diffrn_reflns_av_unetI/netI 0.0905
_diffrn_reflns_Laue_measured_fraction_full 1.000
_diffrn_reflns_Laue_measured_fraction_max 1.000
_diffrn_reflns_limit_h_max 11
_diffrn_reflns_limit_h_min -11
_diffrn_reflns_limit_k_max 22
_diffrn_reflns_limit_k_min -22
_diffrn_reflns_limit_l_max 23
_diffrn_reflns_limit_l_min -25
_diffrn_reflns_number 35113
_diffrn_reflns_point_group_measured_fraction_full 1.000
_diffrn_reflns_point_group_measured_fraction_max 0.999
_diffrn_reflns_theta_full 25.242
_diffrn_reflns_theta_max 27.480
_diffrn_reflns_theta_min 1.577
_diffrn_source 'Rotating Anode'
_diffrn_source_current 55.0
_diffrn_source_power 2.475
_diffrn_source_target Mo
_diffrn_source_type 'Rigaku FRE+'
_diffrn_source_voltage 45.0
_exptl_absorpt_coefficient_mu 0.992
_exptl_absorpt_correction_T_max 1.00000
_exptl_absorpt_correction_T_min 0.77214
_exptl_absorpt_correction_type multi-scan
_exptl_absorpt_process_details
;
CrysAlisPro, Agilent Technologies,
Version 1.171.37.35 (release 13-08-2014 CrysAlis171 .NET)
(compiled Aug 13 2014,18:06:01)
Empirical absorption correction using spherical harmonics,
 implemented in SCALE3 ABSPACK scaling algorithm.
;
_exptl_crystal_colour orange
_exptl_crystal_colour_primary orange
_exptl_crystal_density_diffrn 1.488
_exptl_crystal_description plate
_exptl_crystal_F_000 1424
_exptl_crystal_size_max 0.11
_exptl_crystal_size_mid 0.09
_exptl_crystal_size_min 0.01
_refine_diff_density_max 1.130
_refine_diff_density_min -0.700
_refine_diff_density_rms 0.098
_refine_ls_abs_structure_details
;
 Flack x determined using 1590 quotients [(I+)-(I-)]/[(I+)+(I-)]
 (Parsons, Flack and Wagner, Acta Cryst. B69 (2013) 249-259).
;
_refine_ls_abs_structure_Flack -0.019(12)
_refine_ls_extinction_method none
_refine_ls_goodness_of_fit_ref 1.035
_refine_ls_hydrogen_treatment constr
_refine_ls_matrix_type full
_refine_ls_number_parameters 381
_refine_ls_number_reflns 6990
_refine_ls_number_restraints 33
_refine_ls_restrained_S_all 1.035
_refine_ls_R_factor_all 0.1073
_refine_ls_R_factor_gt 0.0662
_refine_ls_shift/su_max 0.002
_refine_ls_shift/su_mean 0.000
_refine_ls_structure_factor_coef Fsqd
_refine_ls_weighting_details 'w=1/[\s^2^(Fo^2^)+(0.0600P)^2^+4.0840P] where P=(Fo^2^+2Fc^2^)/3'
_refine_ls_weighting_scheme calc
_refine_ls_wR_factor_gt 0.1278
_refine_ls_wR_factor_ref 0.1439
_reflns_Friedel_coverage 0.780
_reflns_Friedel_fraction_full 1.000
_reflns_Friedel_fraction_max 0.998
_reflns_number_gt 4976
_reflns_number_total 6990
_reflns_threshold_expression 'I > 2\s(I)'
_cod_data_source_file d1dt04091j2.cif
_cod_data_source_block 15_2014ncs0938
_cod_database_code 7709465
_chemical_oxdiff_formula 'C24 H32 N6 O2 S2 Cu Cl O4'
_shelx_space_group_comment
;
The symmetry employed for this shelxl refinement is uniquely defined
by the following loop, which should always be used as a source of
symmetry information in preference to the above space-group names.
They are only intended as comments.
;
_reflns_odcompleteness_completeness 99.95
_reflns_odcompleteness_iscentric 1
_reflns_odcompleteness_theta 27.42
_olex2_refinement_description
;
1. Fixed Uiso
 At 1.2 times of:
  All C(H) groups, All N(H) groups
 At 1.5 times of:
  All C(H,H,H) groups, All O(H,H) groups
2. Rigid body (RIGU) restrains
 Cl41, O41, O42, O43, O44, O51
 with sigma for 1-2 distances of 0.004 and sigma for 1-3 distances of 0.004
3.a Free rotating group:
 O51(H51A,H51B)
3.b Aromatic/amide H refined with riding coordinates:
 C1(H1), C3(H3), C4(H4), N2(H2), N3(H3A), C21(H21), C23(H23), C24(H24),
 N22(H22), N23(H23A)
3.c Idealised Me refined as rotating group:
 C8(H8A,H8B,H8C), C10(H10A,H10B,H10C), C11(H11A,H11B,H11C), C12(H12A,H12B,
 H12C), C28(H28A,H28B,H28C), C30(H30A,H30B,H30C), C31(H31A,H31B,H31C), C32(H32A,
 H32B,H32C)
;
_shelx_shelxl_version_number 2014/7
_olex2_submission_special_instructions 'No special instructions were received'

loop_
_space_group_symop_operation_xyz
'x, y, z'
'-x+1/2, -y, z+1/2'
'x+1/2, -y+1/2, -z'
'-x, y+1/2, -z+1/2'

loop_
_atom_site_label
_atom_site_type_symbol
_atom_site_fract_x
_atom_site_fract_y
_atom_site_fract_z
_atom_site_U_iso_or_equiv
_atom_site_adp_type
_atom_site_occupancy
_atom_site_site_symmetry_order
_atom_site_calc_flag
_atom_site_refinement_flags_posn
_atom_site_refinement_flags_adp
_atom_site_refinement_flags_occupancy
_atom_site_disorder_assembly
_atom_site_disorder_group
Cu1 Cu 0.59261(10) 0.38690(6) 0.28264(5) 0.0256(2) Uani 1 1 d . . . . .
C1 C 0.4630(8) 0.5421(5) 0.2712(4) 0.0283(18) Uani 1 1 d . . . . .
H1 H 0.4663 0.5271 0.2244 0.034 Uiso 1 1 calc R . . . .
C2 C 0.3955(8) 0.6116(5) 0.2865(4) 0.0292(16) Uani 1 1 d . . . . .
C3 C 0.3897(9) 0.6307(4) 0.3562(4) 0.0274(17) Uani 1 1 d . . . . .
H3 H 0.3449 0.6780 0.3701 0.033 Uiso 1 1 calc R . . . .
C4 C 0.4474(8) 0.5824(5) 0.4042(4) 0.0273(18) Uani 1 1 d . . . . .
H4 H 0.4422 0.5953 0.4515 0.033 Uiso 1 1 calc R . . . .
C5 C 0.5141(8) 0.5140(4) 0.3833(4) 0.0222(16) Uani 1 1 d . . . . .
C6 C 0.5909(8) 0.3920(4) 0.4420(3) 0.0243(15) Uani 1 1 d . . . . .
C7 C 0.6297(8) 0.4090(5) 0.5676(4) 0.0238(17) Uani 1 1 d . . . . .
C8 C 0.3293(10) 0.6623(5) 0.2322(4) 0.039(2) Uani 1 1 d . . . . .
H8A H 0.2257 0.6723 0.2432 0.059 Uiso 1 1 calc GR . . . .
H8B H 0.3359 0.6360 0.1878 0.059 Uiso 1 1 calc GR . . . .
H8C H 0.3830 0.7116 0.2302 0.059 Uiso 1 1 calc GR . . . .
C9 C 0.6533(10) 0.3602(5) 0.6318(4) 0.033(2) Uani 1 1 d . . . . .
C10 C 0.5323(11) 0.2988(5) 0.6369(4) 0.043(2) Uani 1 1 d . . . . .
H10A H 0.5433 0.2699 0.6798 0.064 Uiso 1 1 calc GR . . . .
H10B H 0.5403 0.2629 0.5981 0.064 Uiso 1 1 calc GR . . . .
H10C H 0.4357 0.3241 0.6359 0.064 Uiso 1 1 calc GR . . . .
C11 C 0.6484(12) 0.4139(5) 0.6938(4) 0.046(3) Uani 1 1 d . . . . .
H11A H 0.7272 0.4526 0.6901 0.069 Uiso 1 1 calc GR . . . .
H11B H 0.6619 0.3834 0.7357 0.069 Uiso 1 1 calc GR . . . .
H11C H 0.5528 0.4404 0.6954 0.069 Uiso 1 1 calc GR . . . .
C12 C 0.8060(10) 0.3230(6) 0.6283(5) 0.044(2) Uani 1 1 d . . . . .
H12A H 0.8805 0.3636 0.6221 0.066 Uiso 1 1 calc GR . . . .
H12B H 0.8099 0.2868 0.5897 0.066 Uiso 1 1 calc GR . . . .
H12C H 0.8255 0.2950 0.6710 0.066 Uiso 1 1 calc GR . . . .
N1 N 0.5244(7) 0.4938(4) 0.3169(3) 0.0262(14) Uani 1 1 d . . . . .
N2 N 0.5770(7) 0.4683(4) 0.4357(3) 0.0256(14) Uani 1 1 d . . . . .
H2 H 0.6134 0.4951 0.4702 0.031 Uiso 1 1 calc R . . . .
N3 N 0.6256(7) 0.3664(4) 0.5074(3) 0.0273(16) Uani 1 1 d . . . . .
H3A H 0.6479 0.3168 0.5111 0.033 Uiso 1 1 calc R . . . .
O1 O 0.6165(6) 0.4786(3) 0.5677(3) 0.0308(13) Uani 1 1 d . . . . .
S1 S 0.5708(2) 0.32352(12) 0.38182(9) 0.0292(5) Uani 1 1 d . . . . .
C21 C 0.9091(9) 0.3969(4) 0.3052(4) 0.0270(16) Uani 1 1 d . . . . .
H21 H 0.8739 0.3967 0.3510 0.032 Uiso 1 1 calc R . . . .
C22 C 1.0596(8) 0.4042(5) 0.2944(4) 0.0272(18) Uani 1 1 d . . . . .
C23 C 1.1082(9) 0.4027(4) 0.2277(4) 0.0300(18) Uani 1 1 d . . . . .
H23 H 1.2102 0.4081 0.2180 0.036 Uiso 1 1 calc R . . . .
C24 C 1.0094(8) 0.3935(5) 0.1754(4) 0.0261(17) Uani 1 1 d . . . . .
H24 H 1.0421 0.3916 0.1292 0.031 Uiso 1 1 calc R . . . .
C25 C 0.8602(8) 0.3870(5) 0.1910(4) 0.0238(16) Uani 1 1 d . . . . .
C26 C 0.6237(8) 0.3626(4) 0.1259(4) 0.0263(18) Uani 1 1 d . . . . .
C27 C 0.6629(9) 0.3558(5) -0.0006(4) 0.0275(18) Uani 1 1 d . . . . .
C28 C 1.1615(9) 0.4138(5) 0.3542(4) 0.034(2) Uani 1 1 d . . . . .
H28A H 1.2435 0.3771 0.3501 0.051 Uiso 1 1 calc GR . . . .
H28B H 1.1077 0.4037 0.3968 0.051 Uiso 1 1 calc GR . . . .
H28C H 1.2001 0.4670 0.3549 0.051 Uiso 1 1 calc GR . . . .
C29 C 0.5869(9) 0.3370(4) -0.0680(4) 0.0287(17) Uani 1 1 d . . . . .
C30 C 0.4487(9) 0.2877(5) -0.0577(4) 0.035(2) Uani 1 1 d . . . . .
H30A H 0.4718 0.2435 -0.0280 0.053 Uiso 1 1 calc GR . . . .
H30B H 0.4141 0.2687 -0.1022 0.053 Uiso 1 1 calc GR . . . .
H30C H 0.3716 0.3194 -0.0364 0.053 Uiso 1 1 calc GR . . . .
C31 C 0.6956(9) 0.2912(6) -0.1121(4) 0.038(2) Uani 1 1 d . . . . .
H31A H 0.7861 0.3215 -0.1181 0.058 Uiso 1 1 calc GR . . . .
H31B H 0.6515 0.2808 -0.1570 0.058 Uiso 1 1 calc GR . . . .
H31C H 0.7190 0.2419 -0.0895 0.058 Uiso 1 1 calc GR . . . .
C32 C 0.5473(11) 0.4134(5) -0.1014(4) 0.046(3) Uani 1 1 d . . . . .
H32A H 0.4863 0.4440 -0.0700 0.069 Uiso 1 1 calc GR . . . .
H32B H 0.4923 0.4035 -0.1437 0.069 Uiso 1 1 calc GR . . . .
H32C H 0.6375 0.4421 -0.1121 0.069 Uiso 1 1 calc GR . . . .
N21 N 0.8095(7) 0.3900(4) 0.2534(3) 0.0249(14) Uani 1 1 d . . . . .
N22 N 0.7654(6) 0.3811(4) 0.1339(3) 0.0251(14) Uani 1 1 d . . . . .
H22 H 0.8096 0.3921 0.0950 0.030 Uiso 1 1 calc R . . . .
N23 N 0.5802(7) 0.3518(4) 0.0584(3) 0.0259(14) Uani 1 1 d . . . . .
H23A H 0.4864 0.3408 0.0525 0.031 Uiso 1 1 calc R . . . .
O21 O 0.7933(6) 0.3739(3) 0.0010(3) 0.0318(13) Uani 1 1 d . . . . .
S21 S 0.4947(2) 0.34679(13) 0.18500(10) 0.0293(5) Uani 1 1 d . . . . .
Cl41 Cl 0.2046(2) 0.49815(12) 0.55840(10) 0.0311(5) Uani 1 1 d . U . . .
O41 O 0.2822(7) 0.4547(4) 0.5069(3) 0.0411(15) Uani 1 1 d . U . . .
O42 O 0.2574(8) 0.4758(4) 0.6239(3) 0.0504(17) Uani 1 1 d . U . . .
O43 O 0.0500(6) 0.4831(4) 0.5533(4) 0.0532(19) Uani 1 1 d . U . . .
O44 O 0.2310(6) 0.5796(3) 0.5479(3) 0.0339(14) Uani 1 1 d . U . . .
O51 O 0.1885(13) 0.2967(4) 0.5071(4) 0.088(3) Uani 1 1 d . U . . .
H51A H 0.1834 0.3469 0.5114 0.132 Uiso 1 1 d G . . . .
H51B H 0.2784 0.2833 0.4971 0.132 Uiso 1 1 d G . . . .

loop_
_atom_site_aniso_label
_atom_site_aniso_U_11
_atom_site_aniso_U_22
_atom_site_aniso_U_33
_atom_site_aniso_U_23
_atom_site_aniso_U_13
_atom_site_aniso_U_12
Cu1 0.0133(4) 0.0399(5) 0.0237(4) -0.0008(4) 0.0012(4) 0.0008(5)
C1 0.019(4) 0.046(5) 0.020(4) 0.003(3) 0.001(3) 0.000(3)
C2 0.017(4) 0.034(4) 0.037(4) 0.006(4) -0.003(4) 0.001(4)
C3 0.014(4) 0.035(5) 0.033(4) -0.002(3) 0.004(3) -0.001(3)
C4 0.015(4) 0.038(5) 0.029(4) 0.002(3) 0.001(3) 0.002(3)
C5 0.007(4) 0.029(4) 0.030(4) 0.006(3) 0.000(3) -0.003(3)
C6 0.012(3) 0.038(4) 0.023(3) 0.004(3) 0.000(3) -0.001(4)
C7 0.011(4) 0.034(5) 0.026(4) 0.000(3) -0.001(3) 0.001(3)
C8 0.041(6) 0.039(5) 0.039(5) 0.001(4) -0.013(4) 0.007(4)
C9 0.031(5) 0.040(5) 0.027(4) -0.001(4) -0.002(4) 0.012(4)
C10 0.038(6) 0.048(6) 0.041(5) 0.013(4) 0.007(4) 0.004(4)
C11 0.074(8) 0.040(5) 0.024(4) -0.002(4) 0.000(4) 0.018(5)
C12 0.033(5) 0.058(6) 0.040(5) 0.003(5) -0.013(4) 0.017(5)
N1 0.014(3) 0.041(4) 0.024(3) -0.001(3) 0.000(3) -0.002(3)
N2 0.016(3) 0.039(4) 0.021(3) 0.002(3) -0.004(3) 0.003(3)
N3 0.025(4) 0.033(4) 0.024(3) 0.004(3) -0.003(3) 0.002(3)
O1 0.027(3) 0.038(4) 0.027(3) -0.001(2) -0.003(3) 0.004(3)
S1 0.0260(12) 0.0361(11) 0.0255(10) 0.0003(8) -0.0010(9) -0.0037(9)
C21 0.017(4) 0.033(4) 0.031(4) 0.002(3) -0.004(3) -0.002(4)
C22 0.018(4) 0.037(5) 0.027(4) 0.006(3) -0.001(3) -0.002(3)
C23 0.012(4) 0.040(5) 0.039(4) 0.003(3) -0.004(4) 0.000(3)
C24 0.015(4) 0.036(4) 0.028(4) -0.002(3) 0.003(3) -0.003(4)
C25 0.014(4) 0.032(4) 0.025(4) 0.000(4) 0.001(3) 0.003(3)
C26 0.016(4) 0.034(4) 0.029(4) -0.001(3) -0.006(3) 0.006(3)
C27 0.021(4) 0.032(4) 0.030(4) 0.004(3) 0.001(4) 0.000(3)
C28 0.019(4) 0.052(5) 0.031(4) -0.003(4) -0.003(4) 0.000(4)
C29 0.019(4) 0.037(5) 0.030(4) -0.002(3) 0.000(4) -0.001(4)
C30 0.017(4) 0.057(6) 0.031(4) -0.007(4) 0.000(4) -0.006(4)
C31 0.017(4) 0.065(6) 0.033(5) -0.010(4) 0.001(4) 0.000(4)
C32 0.045(6) 0.055(6) 0.037(5) 0.005(4) -0.007(4) -0.002(5)
N21 0.017(3) 0.035(4) 0.023(3) -0.001(3) 0.000(3) 0.003(3)
N22 0.013(3) 0.042(4) 0.021(3) 0.000(3) -0.001(2) -0.003(3)
N23 0.011(3) 0.040(4) 0.026(3) -0.002(3) -0.006(3) -0.001(3)
O21 0.018(3) 0.051(4) 0.026(3) 0.000(3) 0.006(2) -0.004(3)
S21 0.0126(10) 0.0502(13) 0.0252(9) -0.0039(9) 0.0017(8) -0.0050(9)
Cl41 0.0188(10) 0.0440(11) 0.0304(10) -0.0013(9) 0.0024(8) -0.0001(9)
O41 0.029(4) 0.056(4) 0.038(3) -0.006(3) 0.005(3) 0.000(3)
O42 0.055(4) 0.059(4) 0.037(3) 0.006(3) -0.004(3) -0.003(3)
O43 0.011(3) 0.056(4) 0.093(5) -0.005(4) 0.004(3) -0.009(3)
O44 0.018(3) 0.044(3) 0.040(3) 0.000(3) 0.001(3) 0.002(2)
O51 0.153(10) 0.051(5) 0.060(5) -0.013(4) 0.027(6) -0.024(5)

loop_
_atom_type_symbol
_atom_type_description
_atom_type_scat_dispersion_real
_atom_type_scat_dispersion_imag
_atom_type_scat_source
C C 0.0033 0.0016 'International Tables Vol C Tables 4.2.6.8 and 6.1.1.4'
H H 0.0000 0.0000 'International Tables Vol C Tables 4.2.6.8 and 6.1.1.4'
Cl Cl 0.1484 0.1585 'International Tables Vol C Tables 4.2.6.8 and 6.1.1.4'
Cu Cu 0.3201 1.2651 'International Tables Vol C Tables 4.2.6.8 and 6.1.1.4'
N N 0.0061 0.0033 'International Tables Vol C Tables 4.2.6.8 and 6.1.1.4'
O O 0.0106 0.0060 'International Tables Vol C Tables 4.2.6.8 and 6.1.1.4'
S S 0.1246 0.1234 'International Tables Vol C Tables 4.2.6.8 and 6.1.1.4'

loop_
_geom_angle_atom_site_label_1
_geom_angle_atom_site_label_2
_geom_angle_atom_site_label_3
_geom_angle
_geom_angle_site_symmetry_1
_geom_angle_site_symmetry_3
_geom_angle_publ_flag
N1 Cu1 S1 97.41(18) . . ?
N1 Cu1 S21 116.06(18) . . ?
N21 Cu1 N1 110.9(3) . . ?
N21 Cu1 S1 109.83(18) . . ?
N21 Cu1 S21 98.88(18) . . ?
S21 Cu1 S1 123.97(9) . . ?
C2 C1 H1 117.3 . . ?
N1 C1 H1 117.3 . . ?
N1 C1 C2 125.4(7) . . ?
C1 C2 C3 115.5(7) . . ?
C1 C2 C8 122.1(7) . . ?
C3 C2 C8 122.4(7) . . ?
C2 C3 H3 119.6 . . ?
C4 C3 C2 120.8(7) . . ?
C4 C3 H3 119.6 . . ?
C3 C4 H4 120.5 . . ?
C3 C4 C5 119.0(7) . . ?
C5 C4 H4 120.5 . . ?
C4 C5 N2 115.9(7) . . ?
N1 C5 C4 122.3(7) . . ?
N1 C5 N2 121.7(7) . . ?
N2 C6 N3 115.0(6) . . ?
N2 C6 S1 128.5(5) . . ?
N3 C6 S1 116.6(6) . . ?
N3 C7 C9 114.2(7) . . ?
O1 C7 C9 124.1(7) . . ?
O1 C7 N3 121.7(7) . . ?
C2 C8 H8A 109.5 . . ?
C2 C8 H8B 109.5 . . ?
C2 C8 H8C 109.5 . . ?
H8A C8 H8B 109.5 . . ?
H8A C8 H8C 109.5 . . ?
H8B C8 H8C 109.5 . . ?
C7 C9 C10 109.5(7) . . ?
C7 C9 C11 108.3(7) . . ?
C7 C9 C12 108.8(7) . . ?
C10 C9 C12 111.4(7) . . ?
C11 C9 C10 110.3(8) . . ?
C11 C9 C12 108.4(7) . . ?
C9 C10 H10A 109.5 . . ?
C9 C10 H10B 109.5 . . ?
C9 C10 H10C 109.5 . . ?
H10A C10 H10B 109.5 . . ?
H10A C10 H10C 109.5 . . ?
H10B C10 H10C 109.5 . . ?
C9 C11 H11A 109.5 . . ?
C9 C11 H11B 109.5 . . ?
C9 C11 H11C 109.5 . . ?
H11A C11 H11B 109.5 . . ?
H11A C11 H11C 109.5 . . ?
H11B C11 H11C 109.5 . . ?
C9 C12 H12A 109.5 . . ?
C9 C12 H12B 109.5 . . ?
C9 C12 H12C 109.5 . . ?
H12A C12 H12B 109.5 . . ?
H12A C12 H12C 109.5 . . ?
H12B C12 H12C 109.5 . . ?
C1 N1 Cu1 117.7(5) . . ?
C1 N1 C5 116.8(7) . . ?
C5 N1 Cu1 124.5(5) . . ?
C5 N2 H2 114.4 . . ?
C6 N2 C5 131.2(6) . . ?
C6 N2 H2 114.4 . . ?
C6 N3 H3A 115.9 . . ?
C7 N3 C6 128.2(7) . . ?
C7 N3 H3A 115.9 . . ?
C6 S1 Cu1 104.8(3) . . ?
C22 C21 H21 118.4 . . ?
N21 C21 H21 118.4 . . ?
N21 C21 C22 123.3(7) . . ?
C21 C22 C28 119.9(7) . . ?
C23 C22 C21 117.3(7) . . ?
C23 C22 C28 122.8(7) . . ?
C22 C23 H23 120.1 . . ?
C24 C23 C22 119.9(7) . . ?
C24 C23 H23 120.1 . . ?
C23 C24 H24 120.5 . . ?
C23 C24 C25 119.0(7) . . ?
C25 C24 H24 120.5 . . ?
C24 C25 N22 115.3(6) . . ?
N21 C25 C24 122.9(7) . . ?
N21 C25 N22 121.7(6) . . ?
N22 C26 N23 114.7(7) . . ?
N22 C26 S21 129.4(6) . . ?
N23 C26 S21 115.8(6) . . ?
N23 C27 C29 117.8(7) . . ?
O21 C27 C29 121.1(7) . . ?
O21 C27 N23 121.2(7) . . ?
C22 C28 H28A 109.5 . . ?
C22 C28 H28B 109.5 . . ?
C22 C28 H28C 109.5 . . ?
H28A C28 H28B 109.5 . . ?
H28A C28 H28C 109.5 . . ?
H28B C28 H28C 109.5 . . ?
C27 C29 C30 112.2(6) . . ?
C27 C29 C31 107.7(7) . . ?
C30 C29 C31 108.5(7) . . ?
C32 C29 C27 107.2(6) . . ?
C32 C29 C30 110.1(7) . . ?
C32 C29 C31 111.1(7) . . ?
C29 C30 H30A 109.5 . . ?
C29 C30 H30B 109.5 . . ?
C29 C30 H30C 109.5 . . ?
H30A C30 H30B 109.5 . . ?
H30A C30 H30C 109.5 . . ?
H30B C30 H30C 109.5 . . ?
C29 C31 H31A 109.5 . . ?
C29 C31 H31B 109.5 . . ?
C29 C31 H31C 109.5 . . ?
H31A C31 H31B 109.5 . . ?
H31A C31 H31C 109.5 . . ?
H31B C31 H31C 109.5 . . ?
C29 C32 H32A 109.5 . . ?
C29 C32 H32B 109.5 . . ?
C29 C32 H32C 109.5 . . ?
H32A C32 H32B 109.5 . . ?
H32A C32 H32C 109.5 . . ?
H32B C32 H32C 109.5 . . ?
C21 N21 Cu1 115.7(5) . . ?
C25 N21 Cu1 126.7(5) . . ?
C25 N21 C21 117.6(6) . . ?
C25 N22 H22 112.9 . . ?
C26 N22 C25 134.2(6) . . ?
C26 N22 H22 112.9 . . ?
C26 N23 H23A 115.4 . . ?
C27 N23 C26 129.3(7) . . ?
C27 N23 H23A 115.4 . . ?
C26 S21 Cu1 105.3(3) . . ?
O42 Cl41 O41 108.9(4) . . ?
O42 Cl41 O43 110.2(4) . . ?
O42 Cl41 O44 109.7(4) . . ?
O43 Cl41 O41 109.7(4) . . ?
O43 Cl41 O44 109.3(4) . . ?
O44 Cl41 O41 109.0(4) . . ?
H51A O51 H51B 109.5 . . ?

loop_
_geom_bond_atom_site_label_1
_geom_bond_atom_site_label_2
_geom_bond_distance
_geom_bond_site_symmetry_2
_geom_bond_publ_flag
Cu1 N1 2.054(7) . ?
Cu1 S1 2.231(2) . ?
Cu1 N21 2.050(6) . ?
Cu1 S21 2.213(2) . ?
C1 H1 0.9500 . ?
C1 C2 1.377(11) . ?
C1 N1 1.341(10) . ?
C2 C3 1.401(11) . ?
C2 C8 1.499(11) . ?
C3 H3 0.9500 . ?
C3 C4 1.358(10) . ?
C4 H4 0.9500 . ?
C4 C5 1.386(11) . ?
C5 N1 1.344(9) . ?
C5 N2 1.412(9) . ?
C6 N2 1.326(9) . ?
C6 N3 1.386(9) . ?
C6 S1 1.675(8) . ?
C7 C9 1.523(11) . ?
C7 N3 1.386(9) . ?
C7 O1 1.205(9) . ?
C8 H8A 0.9800 . ?
C8 H8B 0.9800 . ?
C8 H8C 0.9800 . ?
C9 C10 1.528(12) . ?
C9 C11 1.524(11) . ?
C9 C12 1.528(11) . ?
C10 H10A 0.9800 . ?
C10 H10B 0.9800 . ?
C10 H10C 0.9800 . ?
C11 H11A 0.9800 . ?
C11 H11B 0.9800 . ?
C11 H11C 0.9800 . ?
C12 H12A 0.9800 . ?
C12 H12B 0.9800 . ?
C12 H12C 0.9800 . ?
N2 H2 0.8800 . ?
N3 H3A 0.8800 . ?
C21 H21 0.9500 . ?
C21 C22 1.387(10) . ?
C21 N21 1.362(9) . ?
C22 C23 1.374(10) . ?
C22 C28 1.499(10) . ?
C23 H23 0.9500 . ?
C23 C24 1.368(10) . ?
C24 H24 0.9500 . ?
C24 C25 1.393(10) . ?
C25 N21 1.304(9) . ?
C25 N22 1.410(9) . ?
C26 N22 1.335(9) . ?
C26 N23 1.387(9) . ?
C26 S21 1.666(8) . ?
C27 C29 1.520(11) . ?
C27 N23 1.378(10) . ?
C27 O21 1.224(9) . ?
C28 H28A 0.9800 . ?
C28 H28B 0.9800 . ?
C28 H28C 0.9800 . ?
C29 C30 1.528(11) . ?
C29 C31 1.529(11) . ?
C29 C32 1.511(11) . ?
C30 H30A 0.9800 . ?
C30 H30B 0.9800 . ?
C30 H30C 0.9800 . ?
C31 H31A 0.9800 . ?
C31 H31B 0.9800 . ?
C31 H31C 0.9800 . ?
C32 H32A 0.9800 . ?
C32 H32B 0.9800 . ?
C32 H32C 0.9800 . ?
N22 H22 0.8800 . ?
N23 H23A 0.8800 . ?
Cl41 O41 1.438(6) . ?
Cl41 O42 1.419(7) . ?
Cl41 O43 1.431(6) . ?
Cl41 O44 1.437(6) . ?
O51 H51A 0.8700 . ?
O51 H51B 0.8700 . ?

loop_
_geom_hbond_atom_site_label_D
_geom_hbond_atom_site_label_H
_geom_hbond_atom_site_label_A
_geom_hbond_distance_DH
_geom_hbond_distance_HA
_geom_hbond_distance_DA
_geom_hbond_angle_DHA
_geom_hbond_site_symmetry_A
N2 H2 O1 0.88 1.92 2.607(8) 133.2 .
N2 H2 O21 0.88 2.48 3.224(8) 142.1 2_665
N3 H3A O51 0.88 2.02 2.879(10) 164.9 3_556
N22 H22 O1 0.88 2.38 2.942(9) 121.5 2_664
N22 H22 O21 0.88 1.87 2.610(8) 140.9 .
N23 H23A O44 0.88 2.40 3.069(9) 132.6 2_564
O51 H51A O41 0.87 2.06 2.851(10) 150.1 .

loop_
_geom_torsion_atom_site_label_1
_geom_torsion_atom_site_label_2
_geom_torsion_atom_site_label_3
_geom_torsion_atom_site_label_4
_geom_torsion
_geom_torsion_site_symmetry_1
_geom_torsion_site_symmetry_2
_geom_torsion_site_symmetry_3
_geom_torsion_site_symmetry_4
_geom_torsion_publ_flag
C1 C2 C3 C4 -0.2(12) . . . . ?
C2 C1 N1 Cu1 171.8(6) . . . . ?
C2 C1 N1 C5 2.5(11) . . . . ?
C2 C3 C4 C5 0.7(12) . . . . ?
C3 C4 C5 N1 0.4(12) . . . . ?
C3 C4 C5 N2 177.4(7) . . . . ?
C4 C5 N1 Cu1 -170.3(5) . . . . ?
C4 C5 N1 C1 -1.9(11) . . . . ?
C4 C5 N2 C6 147.2(8) . . . . ?
C8 C2 C3 C4 178.2(8) . . . . ?
C9 C7 N3 C6 172.6(7) . . . . ?
N1 C1 C2 C3 -1.5(12) . . . . ?
N1 C1 C2 C8 -179.9(8) . . . . ?
N1 C5 N2 C6 -35.7(12) . . . . ?
N2 C5 N1 Cu1 12.8(10) . . . . ?
N2 C5 N1 C1 -178.8(7) . . . . ?
N2 C6 N3 C7 8.6(11) . . . . ?
N2 C6 S1 Cu1 19.1(8) . . . . ?
N3 C6 N2 C5 -164.8(7) . . . . ?
N3 C6 S1 Cu1 -161.5(5) . . . . ?
N3 C7 C9 C10 -57.1(9) . . . . ?
N3 C7 C9 C11 -177.5(7) . . . . ?
N3 C7 C9 C12 64.9(9) . . . . ?
O1 C7 C9 C10 123.4(8) . . . . ?
O1 C7 C9 C11 3.0(11) . . . . ?
O1 C7 C9 C12 -114.6(8) . . . . ?
O1 C7 N3 C6 -7.9(12) . . . . ?
S1 C6 N2 C5 14.7(12) . . . . ?
S1 C6 N3 C7 -170.9(6) . . . . ?
C21 C22 C23 C24 -0.7(12) . . . . ?
C22 C21 N21 Cu1 -176.3(6) . . . . ?
C22 C21 N21 C25 2.9(12) . . . . ?
C22 C23 C24 C25 1.0(12) . . . . ?
C23 C24 C25 N21 0.7(14) . . . . ?
C23 C24 C25 N22 177.3(7) . . . . ?
C24 C25 N21 Cu1 176.6(6) . . . . ?
C24 C25 N21 C21 -2.6(13) . . . . ?
C24 C25 N22 C26 167.8(8) . . . . ?
C28 C22 C23 C24 179.8(8) . . . . ?
C29 C27 N23 C26 176.8(7) . . . . ?
N21 C21 C22 C23 -1.3(12) . . . . ?
N21 C21 C22 C28 178.3(7) . . . . ?
N21 C25 N22 C26 -15.5(14) . . . . ?
N22 C25 N21 Cu1 0.2(12) . . . . ?
N22 C25 N21 C21 -179.0(7) . . . . ?
N22 C26 N23 C27 1.6(11) . . . . ?
N22 C26 S21 Cu1 11.7(8) . . . . ?
N23 C26 N22 C25 -169.9(8) . . . . ?
N23 C26 S21 Cu1 -171.4(5) . . . . ?
N23 C27 C29 C30 -21.7(10) . . . . ?
N23 C27 C29 C31 -141.0(7) . . . . ?
N23 C27 C29 C32 99.4(8) . . . . ?
O21 C27 C29 C30 158.3(8) . . . . ?
O21 C27 C29 C31 38.9(10) . . . . ?
O21 C27 C29 C32 -80.7(10) . . . . ?
O21 C27 N23 C26 -3.1(13) . . . . ?
S21 C26 N22 C25 7.0(14) . . . . ?
S21 C26 N23 C27 -175.8(6) . . . . ?
